data_7044144
loop_
_publ_author_name
'yang, wei'
'Yang, Hua'
'Zeng, Suyuan'
'Li, DaCheng'
'Dou, Jianmin'

_publ_section_title
;
 Unprecedented Family of Heterometallic
 Ln&#x0406;&#x0406;&#x0406;[18-Metallacrown-6] Complexes: Syntheses,
 Structures and Magnetic Properties
;
_journal_name_full 'Dalton Trans.'
_journal_paper_doi 10.1039/C7DT02735D
_journal_year 2017
_chemical_formula_sum 'C95 H144 Fe6 N6 O21 Tb'
_chemical_formula_weight 2200.17
_space_group_crystal_system triclinic
_space_group_IT_number 2
_space_group_name_Hall '-P 1'
_space_group_name_H-M_alt 'P -1'
_symmetry_space_group_name_Hall '-P 1'
_symmetry_space_group_name_H-M 'P -1'
_atom_sites_solution_hydrogens mixed
_audit_creation_method SHELXL-2014/6
_audit_update_record
;
2017-08-23 deposited with the CCDC.
2017-09-07 downloaded from the CCDC.
;
_cell_angle_alpha 70.2400(10)
_cell_angle_beta 76.591(2)
_cell_angle_gamma 68.8250(10)
_cell_formula_units_Z 2
_cell_length_a 18.8513(18)
_cell_length_b 19.2733(19)
_cell_length_c 20.608(2)
_cell_measurement_reflns_used 8348
_cell_measurement_temperature 298(2)
_cell_measurement_theta_max 22.469
_cell_measurement_theta_min 2.3355
_cell_volume 6519.2(11)
_computing_cell_refinement 'Bruker SMART'
_computing_data_collection 'Bruker SMART'
_computing_data_reduction 'Bruker SHELXTL'
_computing_molecular_graphics 'Bruker SHELXTL'
_computing_publication_material 'Bruker SHELXTL'
_computing_structure_refinement 'SHELXL-2014/6 (Sheldrick, 2014)'
_computing_structure_solution 'SHELXS-97 (Sheldrick, 1990)'
_diffrn_ambient_temperature 298(2)
_diffrn_measured_fraction_theta_full 0.962
_diffrn_measured_fraction_theta_max 0.986
_diffrn_measurement_device_type 'CCD area detector'
_diffrn_measurement_method 'phi and omega scans'
_diffrn_radiation_type MoK\a
_diffrn_radiation_wavelength 0.71073
_diffrn_reflns_av_R_equivalents 0.0352
_diffrn_reflns_av_unetI/netI 0.0930
_diffrn_reflns_Laue_measured_fraction_full 0.962
_diffrn_reflns_Laue_measured_fraction_max 0.986
_diffrn_reflns_limit_h_max 22
_diffrn_reflns_limit_h_min -21
_diffrn_reflns_limit_k_max 22
_diffrn_reflns_limit_k_min -21
_diffrn_reflns_limit_l_max 24
_diffrn_reflns_limit_l_min -14
_diffrn_reflns_number 33614
_diffrn_reflns_point_group_measured_fraction_full 0.962
_diffrn_reflns_point_group_measured_fraction_max 0.986
_diffrn_reflns_theta_full 25.242
_diffrn_reflns_theta_max 25.020
_diffrn_reflns_theta_min 2.224
_exptl_absorpt_coefficient_mu 1.237
_exptl_absorpt_correction_T_max 0.8459
_exptl_absorpt_correction_T_min 0.7004
_exptl_absorpt_correction_type multi-scan
_exptl_absorpt_process_details sadabs
_exptl_crystal_colour blsck-red
_exptl_crystal_density_diffrn 1.121
_exptl_crystal_description block
_exptl_crystal_F_000 2290
_exptl_crystal_size_max 0.310
_exptl_crystal_size_mid 0.200
_exptl_crystal_size_min 0.140
_refine_diff_density_max 1.155
_refine_diff_density_min -0.622
_refine_diff_density_rms 0.087
_refine_ls_extinction_method none
_refine_ls_goodness_of_fit_ref 1.004
_refine_ls_hydrogen_treatment constr
_refine_ls_matrix_type full
_refine_ls_number_parameters 1205
_refine_ls_number_reflns 22699
_refine_ls_number_restraints 445
_refine_ls_restrained_S_all 1.046
_refine_ls_R_factor_all 0.0949
_refine_ls_R_factor_gt 0.0513
_refine_ls_shift/su_max 0.002
_refine_ls_shift/su_mean 0.000
_refine_ls_structure_factor_coef Fsqd
_refine_ls_weighting_details 'w=1/[\s^2^(Fo^2^)+(0.0559P)^2^] where P=(Fo^2^+2Fc^2^)/3'
_refine_ls_weighting_scheme calc
_refine_ls_wR_factor_gt 0.1246
_refine_ls_wR_factor_ref 0.1346
_reflns_Friedel_coverage 0.000
_reflns_number_gt 13170
_reflns_number_total 22699
_reflns_threshold_expression 'I > 2\s(I)'
_cod_data_source_file c7dt02735d2.cif
_cod_data_source_block 161205d
_cod_original_cell_volume 6519.1(11)
_cod_database_code 7044144
_shelx_space_group_comment
;
The symmetry employed for this shelxl refinement is uniquely defined
by the following loop, which should always be used as a source of
symmetry information in preference to the above space-group names.
They are only intended as comments.
;
_shelx_estimated_absorpt_t_min 0.700
_shelx_estimated_absorpt_t_max 0.846
_shelxl_version_number 2014/6

loop_
_space_group_symop_operation_xyz
'x, y, z'
'-x, -y, -z'

loop_
_atom_site_label
_atom_site_type_symbol
_atom_site_fract_x
_atom_site_fract_y
_atom_site_fract_z
_atom_site_U_iso_or_equiv
_atom_site_adp_type
_atom_site_occupancy
_atom_site_site_symmetry_order
_atom_site_calc_flag
_atom_site_refinement_flags_posn
_atom_site_refinement_flags_adp
Tb1 Tb 0.58093(2) 0.72320(2) 0.25297(2) 0.04192(9) Uani 1 1 d . .
Fe1 Fe 0.71201(5) 0.76452(4) 0.30706(4) 0.0411(2) Uani 1 1 d . .
Fe2 Fe 0.77352(5) 0.74371(5) 0.14421(4) 0.0464(2) Uani 1 1 d . .
Fe3 Fe 0.63021(5) 0.61476(5) 0.13726(4) 0.0430(2) Uani 1 1 d . .
Fe4 Fe 0.44316(5) 0.68743(4) 0.20391(4) 0.0440(2) Uani 1 1 d . .
Fe5 Fe 0.57427(5) 0.51875(4) 0.27446(4) 0.0410(2) Uani 1 1 d . .
Fe6 Fe 0.76579(4) 0.59975(4) 0.25486(4) 0.0388(2) Uani 1 1 d . .
N1 N 0.7770(3) 0.8267(3) 0.2324(2) 0.0530(13) Uani 1 1 d . .
N2 N 0.6849(3) 0.7510(3) 0.0951(2) 0.0501(13) Uani 1 1 d . .
N3 N 0.8073(3) 0.6055(3) 0.3412(2) 0.0416(11) Uani 1 1 d . .
N4 N 0.4138(3) 0.5923(3) 0.2718(2) 0.0473(12) Uani 1 1 d . .
N5 N 0.5365(3) 0.6596(3) 0.0789(2) 0.0543(13) Uani 1 1 d . .
N6 N 0.6457(2) 0.5316(2) 0.3300(2) 0.0386(11) Uani 1 1 d . .
O1 O 0.7062(2) 0.8310(2) 0.36141(19) 0.0505(10) Uani 1 1 d . .
O2 O 0.7908(3) 0.8247(3) 0.1639(2) 0.0747(14) Uani 1 1 d . .
O3 O 0.8247(2) 0.7696(2) 0.0529(2) 0.0599(11) Uani 1 1 d . .
O4 O 0.6234(2) 0.7236(2) 0.13457(18) 0.0474(10) Uani 1 1 d . .
O5 O 0.8265(2) 0.4940(2) 0.28020(18) 0.0445(9) Uani 1 1 d . .
O6 O 0.7758(2) 0.6722(2) 0.36363(18) 0.0477(10) Uani 1 1 d . .
O7 O 0.3347(2) 0.7357(2) 0.2013(2) 0.0564(11) Uani 1 1 d . .
O8 O 0.4691(2) 0.5274(2) 0.3023(2) 0.0566(11) Uani 1 1 d . .
O9 O 0.6906(2) 0.6008(2) 0.05253(19) 0.0538(10) Uani 1 1 d . .
O10 O 0.4621(2) 0.6888(2) 0.1091(2) 0.0638(12) Uani 1 1 d . .
O11 O 0.6023(2) 0.41334(19) 0.32969(18) 0.0443(9) Uani 1 1 d . .
O12 O 0.6621(2) 0.60200(19) 0.31124(17) 0.0393(9) Uani 1 1 d . .
O13 O 0.7124(2) 0.71671(19) 0.23602(17) 0.0427(9) Uani 1 1 d . .
O14 O 0.54996(19) 0.63077(19) 0.22161(17) 0.0397(9) Uani 1 1 d . .
O15 O 0.7261(2) 0.5803(2) 0.18171(17) 0.0474(10) Uani 1 1 d . .
H15E H 0.7396 0.5312 0.1919 0.057 Uiso 1 1 d R U
O16 O 0.8429(2) 0.6426(2) 0.18232(18) 0.0493(10) Uani 1 1 d . .
O17 O 0.6156(2) 0.5090(2) 0.18179(18) 0.0498(10) Uani 1 1 d . .
O18 O 0.6048(2) 0.7726(2) 0.33017(19) 0.0518(10) Uani 1 1 d . .
O19 O 0.4577(2) 0.7705(2) 0.2263(2) 0.0545(10) Uani 1 1 d . .
O20 O 0.5077(2) 0.6705(2) 0.3617(2) 0.0631(12) Uani 1 1 d . .
H20D H 0.5333 0.6240 0.3802 0.076 Uiso 1 1 d R U
O21 O 0.5679(3) 0.8604(2) 0.1916(2) 0.0796(14) Uani 1 1 d . .
H21E H 0.5205 0.8772 0.1869 0.095 Uiso 1 1 d R U
H21F H 0.5906 0.8561 0.1517 0.095 Uiso 1 1 d R U
C1 C 0.7505(3) 0.8694(3) 0.3640(3) 0.0469(15) Uani 1 1 d . .
C2 C 0.7399(3) 0.9008(3) 0.4197(3) 0.0477(15) Uani 1 1 d . .
C3 C 0.7900(4) 0.9389(3) 0.4187(3) 0.0555(16) Uani 1 1 d . .
H3 H 0.7842 0.9577 0.4563 0.067 Uiso 1 1 calc R U
C4 C 0.8491(4) 0.9510(3) 0.3648(4) 0.0639(19) Uani 1 1 d . .
C5 C 0.8555(4) 0.9234(4) 0.3109(4) 0.0676(19) Uani 1 1 d . .
H5 H 0.8932 0.9314 0.2737 0.081 Uiso 1 1 calc R U
C6 C 0.8077(4) 0.8830(3) 0.3089(3) 0.0577(17) Uani 1 1 d . .
C7 C 0.8157(4) 0.8633(3) 0.2445(3) 0.0620(18) Uani 1 1 d . .
H7 H 0.8521 0.8786 0.2089 0.074 Uiso 1 1 calc R U
C8 C 0.6732(4) 0.8956(4) 0.4782(3) 0.0609(17) Uani 1 1 d . U
C9 C 0.6716(4) 0.8120(4) 0.5125(3) 0.0703(19) Uani 1 1 d . U
H9A H 0.6719 0.7893 0.4776 0.106 Uiso 1 1 calc R U
H9B H 0.6261 0.8119 0.5452 0.106 Uiso 1 1 calc R U
H9C H 0.7160 0.7824 0.5364 0.106 Uiso 1 1 calc R U
C10 C 0.5974(4) 0.9448(4) 0.4473(4) 0.0749(19) Uani 1 1 d . U
H10A H 0.5940 0.9986 0.4331 0.112 Uiso 1 1 calc R U
H10B H 0.5549 0.9367 0.4818 0.112 Uiso 1 1 calc R U
H10C H 0.5960 0.9297 0.4079 0.112 Uiso 1 1 calc R U
C11 C 0.6758(4) 0.9278(4) 0.5365(4) 0.090(2) Uani 1 1 d . U
H11A H 0.7216 0.8974 0.5580 0.136 Uiso 1 1 calc R U
H11B H 0.6318 0.9253 0.5707 0.136 Uiso 1 1 calc R U
H11C H 0.6756 0.9807 0.5171 0.136 Uiso 1 1 calc R U
C12 C 0.9000(6) 0.9965(6) 0.3658(5) 0.103(3) Uani 1 1 d . U
C13 C 0.9769(7) 0.9732(7) 0.3280(7) 0.183(4) Uani 1 1 d . U
H13A H 0.9737 0.9910 0.2790 0.275 Uiso 1 1 calc R U
H13B H 0.9980 0.9178 0.3420 0.275 Uiso 1 1 calc R U
H13C H 1.0093 0.9957 0.3383 0.275 Uiso 1 1 calc R U
C14 C 0.9152(6) 0.9860(6) 0.4374(6) 0.157(4) Uani 1 1 d . U
H14A H 0.9259 0.9323 0.4632 0.235 Uiso 1 1 calc R U
H14B H 0.8709 1.0164 0.4607 0.235 Uiso 1 1 calc R U
H14C H 0.9584 1.0027 0.4341 0.235 Uiso 1 1 calc R U
C15 C 0.8671(7) 1.0778(6) 0.3370(7) 0.180(4) Uani 1 1 d . U
H15A H 0.9010 1.1043 0.3384 0.270 Uiso 1 1 calc R U
H15B H 0.8187 1.0957 0.3636 0.270 Uiso 1 1 calc R U
H15C H 0.8596 1.0881 0.2898 0.270 Uiso 1 1 calc R U
C16 C 0.8055(4) 0.8011(3) -0.0109(3) 0.0566(17) Uani 1 1 d . .
C17 C 0.8579(4) 0.8285(3) -0.0665(3) 0.0600(18) Uani 1 1 d . .
C18 C 0.9352(4) 0.8261(4) -0.0547(3) 0.073(2) Uani 1 1 d . U
C19 C 0.9833(5) 0.7428(5) -0.0306(4) 0.102(3) Uani 1 1 d . U
H19A H 0.9602 0.7183 0.0138 0.153 Uiso 1 1 calc R U
H19B H 1.0338 0.7407 -0.0265 0.153 Uiso 1 1 calc R U
H19C H 0.9867 0.7164 -0.0637 0.153 Uiso 1 1 calc R U
C20 C 0.9263(5) 0.8677(5) -0.0012(4) 0.094(2) Uani 1 1 d . U
H20A H 0.8926 0.9197 -0.0155 0.141 Uiso 1 1 calc R U
H20B H 0.9755 0.8690 0.0026 0.141 Uiso 1 1 calc R U
H20C H 0.9051 0.8407 0.0430 0.141 Uiso 1 1 calc R U
C21 C 0.9800(5) 0.8650(5) -0.1224(4) 0.100(2) Uani 1 1 d . U
H21A H 0.9924 0.8357 -0.1553 0.149 Uiso 1 1 calc R U
H21B H 1.0264 0.8662 -0.1117 0.149 Uiso 1 1 calc R U
H21C H 0.9488 0.9169 -0.1419 0.149 Uiso 1 1 calc R U
C22 C 0.8343(5) 0.8574(4) -0.1322(4) 0.073(2) Uani 1 1 d . .
H22A H 0.8678 0.8765 -0.1689 0.087 Uiso 1 1 calc R U
C23 C 0.7661(5) 0.8605(4) -0.1478(3) 0.073(2) Uani 1 1 d . .
C24 C 0.7476(7) 0.8894(6) -0.2213(4) 0.104(3) Uani 1 1 d . U
C25 C 0.7656(9) 0.9575(7) -0.2607(6) 0.211(5) Uani 1 1 d . U
H25A H 0.8202 0.9457 -0.2722 0.316 Uiso 1 1 calc R U
H25B H 0.7471 0.9944 -0.2341 0.316 Uiso 1 1 calc R U
H25C H 0.7419 0.9790 -0.3026 0.316 Uiso 1 1 calc R U
C26 C 0.7759(8) 0.8271(8) -0.2524(6) 0.195(5) Uani 1 1 d . U
H26A H 0.7415 0.8342 -0.2836 0.293 Uiso 1 1 calc R U
H26B H 0.7796 0.7789 -0.2168 0.293 Uiso 1 1 calc R U
H26C H 0.8257 0.8263 -0.2778 0.293 Uiso 1 1 calc R U
C27 C 0.6648(8) 0.9137(9) -0.2283(6) 0.235(6) Uani 1 1 d . U
H27A H 0.6587 0.9242 -0.2760 0.352 Uiso 1 1 calc R U
H27B H 0.6384 0.9596 -0.2132 0.352 Uiso 1 1 calc R U
H27C H 0.6438 0.8729 -0.2000 0.352 Uiso 1 1 calc R U
C28 C 0.7167(4) 0.8328(4) -0.0927(3) 0.070(2) Uani 1 1 d . .
H28A H 0.6699 0.8335 -0.1010 0.084 Uiso 1 1 calc R U
C29 C 0.7353(4) 0.8036(3) -0.0243(3) 0.0599(17) Uani 1 1 d . .
C30 C 0.6797(4) 0.7761(3) 0.0297(3) 0.0551(17) Uani 1 1 d . .
H30 H 0.6359 0.7767 0.0158 0.066 Uiso 1 1 calc R U
C31 C 0.9005(3) 0.4778(3) 0.3662(3) 0.0465(14) Uani 1 1 d . .
C32 C 0.9602(4) 0.4312(4) 0.4057(3) 0.0567(16) Uani 1 1 d . .
H32 H 0.9704 0.4494 0.4379 0.068 Uiso 1 1 calc R U
C33 C 1.0044(4) 0.3595(4) 0.3987(3) 0.0574(17) Uani 1 1 d . .
C34 C 1.0733(5) 0.3101(5) 0.4400(5) 0.098(3) Uani 1 1 d . U
C35 C 1.0924(5) 0.3510(5) 0.4798(5) 0.134(3) Uani 1 1 d . U
H35A H 1.0483 0.3688 0.5111 0.201 Uiso 1 1 calc R U
H35B H 1.1073 0.3945 0.4482 0.201 Uiso 1 1 calc R U
H35C H 1.1339 0.3160 0.5057 0.201 Uiso 1 1 calc R U
C36 C 1.1472(6) 0.3052(7) 0.3808(7) 0.193(5) Uani 1 1 d . U
H36A H 1.1866 0.3151 0.3953 0.290 Uiso 1 1 calc R U
H36B H 1.1325 0.3432 0.3379 0.290 Uiso 1 1 calc R U
H36C H 1.1662 0.2544 0.3740 0.290 Uiso 1 1 calc R U
C37 C 1.0724(6) 0.2362(6) 0.4767(6) 0.175(4) Uani 1 1 d . U
H37A H 1.1219 0.2056 0.4912 0.262 Uiso 1 1 calc R U
H37B H 1.0600 0.2133 0.4477 0.262 Uiso 1 1 calc R U
H37C H 1.0346 0.2379 0.5168 0.262 Uiso 1 1 calc R U
C38 C 0.9837(4) 0.3330(4) 0.3541(3) 0.0621(18) Uani 1 1 d . .
H38 H 1.0112 0.2829 0.3517 0.074 Uiso 1 1 calc R U
C39 C 0.9255(3) 0.3741(3) 0.3125(3) 0.0486(15) Uani 1 1 d . .
C40 C 0.9079(4) 0.3396(4) 0.2642(4) 0.0609(17) Uani 1 1 d . U
C41 C 0.9597(4) 0.2564(4) 0.2691(4) 0.085(2) Uani 1 1 d . U
H41A H 1.0120 0.2560 0.2543 0.128 Uiso 1 1 calc R U
H41B H 0.9447 0.2359 0.2398 0.128 Uiso 1 1 calc R U
H41C H 0.9549 0.2250 0.3163 0.128 Uiso 1 1 calc R U
C42 C 0.8247(4) 0.3375(4) 0.2820(4) 0.0749(19) Uani 1 1 d . U
H42A H 0.8164 0.3088 0.3298 0.112 Uiso 1 1 calc R U
H42B H 0.8156 0.3128 0.2527 0.112 Uiso 1 1 calc R U
H42C H 0.7902 0.3894 0.2747 0.112 Uiso 1 1 calc R U
C43 C 0.9188(4) 0.3886(4) 0.1881(4) 0.085(2) Uani 1 1 d . U
H43A H 0.8889 0.4418 0.1842 0.127 Uiso 1 1 calc R U
H43B H 0.9022 0.3696 0.1586 0.127 Uiso 1 1 calc R U
H43C H 0.9720 0.3849 0.1741 0.127 Uiso 1 1 calc R U
C44 C 0.8821(3) 0.4505(3) 0.3180(3) 0.0416(13) Uani 1 1 d . .
C45 C 0.8593(3) 0.5525(3) 0.3757(3) 0.0434(14) Uani 1 1 d . .
H45 H 0.8719 0.5640 0.4111 0.052 Uiso 1 1 calc R U
C46 C 0.3466(3) 0.5844(3) 0.2879(3) 0.0518(16) Uani 1 1 d . .
H46 H 0.3432 0.5370 0.3183 0.062 Uiso 1 1 calc R U
C47 C 0.2755(3) 0.6404(3) 0.2646(3) 0.0498(15) Uani 1 1 d . .
C48 C 0.2089(4) 0.6174(4) 0.2875(3) 0.0622(18) Uani 1 1 d . .
H48 H 0.2127 0.5678 0.3169 0.075 Uiso 1 1 calc R U
C49 C 0.1390(4) 0.6649(4) 0.2682(4) 0.0700(19) Uani 1 1 d . .
C50 C 0.0673(6) 0.6410(8) 0.2946(7) 0.134(3) Uani 1 1 d . U
C51 C 0.0677(6) 0.5845(7) 0.3666(6) 0.177(5) Uani 1 1 d . U
H51A H 0.0767 0.6060 0.3985 0.266 Uiso 1 1 calc R U
H51B H 0.1075 0.5366 0.3656 0.266 Uiso 1 1 calc R U
H51C H 0.0190 0.5750 0.3813 0.266 Uiso 1 1 calc R U
C52 C 0.0643(7) 0.5956(9) 0.2511(7) 0.207(5) Uani 1 1 d . U
H52A H 0.0241 0.5724 0.2714 0.310 Uiso 1 1 calc R U
H52B H 0.1125 0.5557 0.2480 0.310 Uiso 1 1 calc R U
H52C H 0.0545 0.6291 0.2054 0.310 Uiso 1 1 calc R U
C53 C -0.0020(7) 0.7013(8) 0.2996(7) 0.207(5) Uani 1 1 d . U
H53A H -0.0112 0.7358 0.2540 0.310 Uiso 1 1 calc R U
H53B H 0.0015 0.7295 0.3286 0.310 Uiso 1 1 calc R U
H53C H -0.0434 0.6797 0.3193 0.310 Uiso 1 1 calc R U
C54 C 0.1373(4) 0.7378(4) 0.2226(4) 0.074(2) Uani 1 1 d . .
H54 H 0.0904 0.7709 0.2081 0.089 Uiso 1 1 calc R U
C55 C 0.2006(4) 0.7648(4) 0.1972(3) 0.0610(17) Uani 1 1 d . .
C56 C 0.2729(3) 0.7152(3) 0.2201(3) 0.0493(15) Uani 1 1 d . .
C57 C 0.1920(5) 0.8469(5) 0.1463(5) 0.091(2) Uani 1 1 d . U
C58 C 0.1114(5) 0.8869(5) 0.1236(5) 0.116(3) Uani 1 1 d . U
H58A H 0.1083 0.9379 0.0931 0.174 Uiso 1 1 calc R U
H58B H 0.0740 0.8908 0.1638 0.174 Uiso 1 1 calc R U
H58C H 0.1014 0.8570 0.0998 0.174 Uiso 1 1 calc R U
C59 C 0.2046(5) 0.8972(5) 0.1837(5) 0.123(3) Uani 1 1 d . U
H59A H 0.2488 0.8686 0.2078 0.184 Uiso 1 1 calc R U
H59B H 0.1604 0.9110 0.2164 0.184 Uiso 1 1 calc R U
H59C H 0.2125 0.9433 0.1503 0.184 Uiso 1 1 calc R U
C60 C 0.2487(5) 0.8421(5) 0.0844(5) 0.128(3) Uani 1 1 d . U
H60A H 0.2481 0.8934 0.0562 0.192 Uiso 1 1 calc R U
H60B H 0.2363 0.8163 0.0581 0.192 Uiso 1 1 calc R U
H60C H 0.2988 0.8135 0.0984 0.192 Uiso 1 1 calc R U
C61 C 0.5371(4) 0.6663(4) 0.0142(3) 0.0660(19) Uani 1 1 d . .
C62 C 0.6068(4) 0.6412(4) -0.0322(3) 0.0659(19) Uani 1 1 d . .
C63 C 0.5972(5) 0.6489(5) -0.1007(4) 0.091(3) Uani 1 1 d . .
H63 H 0.5479 0.6695 -0.1134 0.109 Uiso 1 1 calc R U
C64 C 0.6574(6) 0.6272(5) -0.1486(4) 0.092(3) Uani 1 1 d . U
C65 C 0.6417(7) 0.6334(7) -0.2205(5) 0.127(3) Uani 1 1 d . U
C66 C 0.5784(7) 0.6007(7) -0.2177(5) 0.175(4) Uani 1 1 d . U
H66A H 0.5819 0.5913 -0.2613 0.263 Uiso 1 1 calc R U
H66B H 0.5295 0.6373 -0.2087 0.263 Uiso 1 1 calc R U
H66C H 0.5840 0.5530 -0.1812 0.263 Uiso 1 1 calc R U
C67 C 0.7081(8) 0.5905(9) -0.2587(6) 0.219(5) Uani 1 1 d . U
H67A H 0.6955 0.5954 -0.3029 0.329 Uiso 1 1 calc R U
H67B H 0.7231 0.5368 -0.2327 0.329 Uiso 1 1 calc R U
H67C H 0.7497 0.6110 -0.2658 0.329 Uiso 1 1 calc R U
C68 C 0.6192(9) 0.7125(8) -0.2593(5) 0.201(5) Uani 1 1 d . U
H68A H 0.6563 0.7359 -0.2592 0.302 Uiso 1 1 calc R U
H68B H 0.5700 0.7390 -0.2388 0.302 Uiso 1 1 calc R U
H68C H 0.6160 0.7163 -0.3063 0.302 Uiso 1 1 calc R U
C69 C 0.7296(5) 0.5954(4) -0.1274(3) 0.078(2) Uani 1 1 d . .
H69 H 0.7707 0.5789 -0.1595 0.093 Uiso 1 1 calc R U
C70 C 0.7456(4) 0.5862(4) -0.0618(3) 0.0644(18) Uani 1 1 d . .
C71 C 0.8272(4) 0.5523(4) -0.0427(3) 0.0688(18) Uani 1 1 d . U
C72 C 0.8873(4) 0.5303(5) -0.1041(4) 0.098(2) Uani 1 1 d . U
H72A H 0.8781 0.4904 -0.1158 0.147 Uiso 1 1 calc R U
H72B H 0.9379 0.5119 -0.0908 0.147 Uiso 1 1 calc R U
H72C H 0.8830 0.5752 -0.1437 0.147 Uiso 1 1 calc R U
C73 C 0.8481(4) 0.6116(5) -0.0242(4) 0.090(2) Uani 1 1 d . U
H73A H 0.8423 0.6578 -0.0625 0.135 Uiso 1 1 calc R U
H73B H 0.9003 0.5908 -0.0146 0.135 Uiso 1 1 calc R U
H73C H 0.8149 0.6237 0.0161 0.135 Uiso 1 1 calc R U
C74 C 0.8360(5) 0.4793(5) 0.0175(4) 0.099(2) Uani 1 1 d . U
H74A H 0.7973 0.4896 0.0555 0.148 Uiso 1 1 calc R U
H74B H 0.8858 0.4628 0.0320 0.148 Uiso 1 1 calc R U
H74C H 0.8306 0.4392 0.0031 0.148 Uiso 1 1 calc R U
C75 C 0.6812(4) 0.6086(4) -0.0110(3) 0.0540(16) Uani 1 1 d . .
C76 C 0.6815(3) 0.4797(3) 0.3806(3) 0.0411(13) Uani 1 1 d . .
H76 H 0.7099 0.4957 0.4009 0.049 Uiso 1 1 calc R U
C77 C 0.6825(3) 0.4004(3) 0.4091(3) 0.0413(13) Uani 1 1 d . .
C78 C 0.7299(3) 0.3533(3) 0.4607(3) 0.0502(15) Uani 1 1 d . .
H78 H 0.7565 0.3754 0.4766 0.060 Uiso 1 1 calc R U
C79 C 0.7384(3) 0.2767(3) 0.4882(3) 0.0494(15) Uani 1 1 d . .
C80 C 0.7965(4) 0.2230(4) 0.5391(4) 0.073(2) Uani 1 1 d . U
C81 C 0.8095(6) 0.2650(5) 0.5807(5) 0.146(4) Uani 1 1 d . U
H81A H 0.8467 0.2301 0.6114 0.220 Uiso 1 1 calc R U
H81B H 0.7622 0.2856 0.6075 0.220 Uiso 1 1 calc R U
H81C H 0.8282 0.3067 0.5504 0.220 Uiso 1 1 calc R U
C82 C 0.8700(5) 0.1902(5) 0.4982(5) 0.134(4) Uani 1 1 d . U
H82A H 0.8937 0.2300 0.4740 0.202 Uiso 1 1 calc R U
H82B H 0.8601 0.1706 0.4653 0.202 Uiso 1 1 calc R U
H82C H 0.9037 0.1488 0.5291 0.202 Uiso 1 1 calc R U
C83 C 0.7717(5) 0.1538(5) 0.5884(5) 0.138(4) Uani 1 1 d . U
H83A H 0.8028 0.1289 0.6257 0.207 Uiso 1 1 calc R U
H83B H 0.7779 0.1176 0.5634 0.207 Uiso 1 1 calc R U
H83C H 0.7188 0.1715 0.6070 0.207 Uiso 1 1 calc R U
C84 C 0.6967(4) 0.2466(3) 0.4624(3) 0.0554(16) Uani 1 1 d . .
H84 H 0.7020 0.1940 0.4805 0.067 Uiso 1 1 calc R U
C85 C 0.6482(3) 0.2899(3) 0.4119(3) 0.0490(15) Uani 1 1 d . .
C86 C 0.6030(4) 0.2527(3) 0.3881(3) 0.0620(17) Uani 1 1 d . U
C87 C 0.6120(5) 0.1677(4) 0.4309(4) 0.089(2) Uani 1 1 d . U
H87A H 0.5804 0.1482 0.4156 0.133 Uiso 1 1 calc R U
H87B H 0.5964 0.1652 0.4792 0.133 Uiso 1 1 calc R U
H87C H 0.6646 0.1369 0.4245 0.133 Uiso 1 1 calc R U
C88 C 0.6298(4) 0.2554(4) 0.3116(4) 0.083(2) Uani 1 1 d . U
H88A H 0.6182 0.3084 0.2837 0.125 Uiso 1 1 calc R U
H88B H 0.6039 0.2290 0.2977 0.125 Uiso 1 1 calc R U
H88C H 0.6841 0.2304 0.3055 0.125 Uiso 1 1 calc R U
C89 C 0.5157(4) 0.2964(4) 0.3983(4) 0.081(2) Uani 1 1 d . U
H89A H 0.5058 0.3490 0.3696 0.121 Uiso 1 1 calc R U
H89B H 0.4998 0.2959 0.4461 0.121 Uiso 1 1 calc R U
H89C H 0.4877 0.2711 0.3855 0.121 Uiso 1 1 calc R U
C90 C 0.6425(3) 0.3698(3) 0.3812(3) 0.0434(14) Uani 1 1 d . .
C91 C 0.6490(5) 0.4440(4) 0.1563(4) 0.102(3) Uani 1 1 d . .
H91A H 0.6964 0.4134 0.1751 0.153 Uiso 1 1 calc R U
H91B H 0.6588 0.4606 0.1065 0.153 Uiso 1 1 calc R U
H91C H 0.6148 0.4135 0.1698 0.153 Uiso 1 1 calc R U
C92 C 0.9129(4) 0.6006(4) 0.1506(3) 0.0698(19) Uani 1 1 d . .
H92A H 0.9025 0.5813 0.1178 0.105 Uiso 1 1 calc R U
H92B H 0.9399 0.5580 0.1856 0.105 Uiso 1 1 calc R U
H92C H 0.9438 0.6342 0.1270 0.105 Uiso 1 1 calc R U
C93 C 0.4289(4) 0.6833(5) 0.3902(4) 0.100(3) Uani 1 1 d . .
H93A H 0.4180 0.7081 0.4262 0.151 Uiso 1 1 calc R U
H93B H 0.4187 0.6345 0.4093 0.151 Uiso 1 1 calc R U
H93C H 0.3971 0.7158 0.3543 0.151 Uiso 1 1 calc R U
C95 C 0.4012(4) 0.8413(4) 0.2349(4) 0.082(2) Uani 1 1 d . .
H95A H 0.3779 0.8696 0.1929 0.123 Uiso 1 1 calc R U
H95B H 0.4252 0.8722 0.2450 0.123 Uiso 1 1 calc R U
H95C H 0.3626 0.8297 0.2726 0.123 Uiso 1 1 calc R U
C96 C 0.5496(4) 0.8075(4) 0.3794(4) 0.081(2) Uani 1 1 d . .
H96A H 0.5215 0.8594 0.3560 0.122 Uiso 1 1 calc R U
H96B H 0.5752 0.8088 0.4139 0.122 Uiso 1 1 calc R U
H96C H 0.5148 0.7778 0.4013 0.122 Uiso 1 1 calc R U

loop_
_atom_site_aniso_label
_atom_site_aniso_U_11
_atom_site_aniso_U_22
_atom_site_aniso_U_33
_atom_site_aniso_U_23
_atom_site_aniso_U_13
_atom_site_aniso_U_12
Tb1 0.04212(18) 0.03954(16) 0.04344(17) -0.01262(12) -0.00034(13) -0.01403(13)
Fe1 0.0470(5) 0.0373(5) 0.0421(5) -0.0162(4) 0.0030(4) -0.0172(4)
Fe2 0.0542(6) 0.0488(5) 0.0385(5) -0.0142(4) 0.0051(4) -0.0234(4)
Fe3 0.0458(5) 0.0491(5) 0.0363(5) -0.0134(4) -0.0038(4) -0.0167(4)
Fe4 0.0412(5) 0.0422(5) 0.0444(5) -0.0064(4) -0.0060(4) -0.0129(4)
Fe5 0.0415(5) 0.0385(5) 0.0421(5) -0.0096(4) -0.0073(4) -0.0117(4)
Fe6 0.0401(5) 0.0393(5) 0.0391(5) -0.0145(3) -0.0023(4) -0.0131(4)
N1 0.071(4) 0.053(3) 0.045(3) -0.020(2) 0.013(3) -0.038(3)
N2 0.059(3) 0.053(3) 0.041(3) -0.006(2) -0.001(2) -0.029(3)
N3 0.040(3) 0.046(3) 0.044(3) -0.018(2) 0.001(2) -0.019(2)
N4 0.038(3) 0.048(3) 0.053(3) -0.005(2) -0.009(2) -0.015(2)
N5 0.055(4) 0.064(3) 0.044(3) -0.014(3) -0.004(3) -0.021(3)
N6 0.039(3) 0.041(3) 0.037(3) -0.010(2) -0.003(2) -0.016(2)
O1 0.057(3) 0.045(2) 0.057(3) -0.0257(19) 0.007(2) -0.022(2)
O2 0.114(4) 0.084(3) 0.047(3) -0.026(2) 0.021(2) -0.067(3)
O3 0.065(3) 0.076(3) 0.043(3) -0.016(2) 0.008(2) -0.036(2)
O4 0.049(3) 0.049(2) 0.047(2) -0.0094(18) -0.0019(19) -0.025(2)
O5 0.044(2) 0.039(2) 0.051(2) -0.0157(18) -0.0094(19) -0.0086(19)
O6 0.063(3) 0.044(2) 0.042(2) -0.0213(18) -0.0076(19) -0.014(2)
O7 0.040(3) 0.049(2) 0.069(3) -0.002(2) -0.011(2) -0.011(2)
O8 0.044(3) 0.047(2) 0.064(3) 0.007(2) -0.013(2) -0.014(2)
O9 0.060(3) 0.069(3) 0.037(2) -0.024(2) -0.002(2) -0.020(2)
O10 0.049(3) 0.085(3) 0.047(3) -0.012(2) -0.010(2) -0.012(2)
O11 0.049(2) 0.036(2) 0.048(2) -0.0060(17) -0.0131(19) -0.0137(19)
O12 0.043(2) 0.039(2) 0.039(2) -0.0097(16) 0.0014(17) -0.0210(18)
O13 0.047(2) 0.042(2) 0.040(2) -0.0161(17) 0.0035(17) -0.0159(18)
O14 0.037(2) 0.042(2) 0.038(2) -0.0103(16) -0.0034(17) -0.0106(17)
O15 0.051(3) 0.050(2) 0.045(2) -0.0177(18) -0.0076(19) -0.016(2)
O16 0.044(3) 0.059(3) 0.045(2) -0.0197(19) 0.0107(19) -0.022(2)
O17 0.060(3) 0.049(2) 0.048(2) -0.0253(19) 0.0026(19) -0.020(2)
O18 0.048(3) 0.059(3) 0.056(3) -0.030(2) 0.010(2) -0.022(2)
O19 0.047(3) 0.040(2) 0.073(3) -0.018(2) -0.010(2) -0.007(2)
O20 0.051(3) 0.069(3) 0.065(3) -0.021(2) 0.009(2) -0.022(2)
O21 0.071(3) 0.063(3) 0.086(3) -0.008(2) -0.004(3) -0.015(3)
C1 0.046(4) 0.035(3) 0.060(4) -0.017(3) 0.001(3) -0.013(3)
C2 0.051(4) 0.036(3) 0.053(4) -0.013(3) -0.008(3) -0.007(3)
C3 0.064(5) 0.051(4) 0.056(4) -0.020(3) -0.010(3) -0.017(3)
C4 0.075(5) 0.042(4) 0.085(5) -0.022(3) -0.022(4) -0.019(4)
C5 0.068(5) 0.058(4) 0.086(5) -0.031(4) 0.011(4) -0.033(4)
C6 0.065(5) 0.051(4) 0.068(5) -0.022(3) -0.006(4) -0.027(4)
C7 0.070(5) 0.055(4) 0.067(5) -0.025(3) 0.018(4) -0.035(4)
C8 0.066(4) 0.070(4) 0.060(4) -0.035(3) -0.005(3) -0.022(4)
C9 0.082(5) 0.077(5) 0.060(4) -0.023(3) -0.006(4) -0.031(4)
C10 0.068(5) 0.070(4) 0.087(5) -0.039(4) 0.004(4) -0.014(4)
C11 0.099(6) 0.107(5) 0.089(5) -0.062(4) 0.010(4) -0.039(5)
C12 0.124(7) 0.113(6) 0.125(7) -0.044(5) -0.012(6) -0.090(6)
C13 0.168(9) 0.225(9) 0.230(10) -0.101(8) -0.002(8) -0.123(8)
C14 0.184(8) 0.180(8) 0.177(9) -0.050(7) -0.034(7) -0.130(7)
C15 0.208(9) 0.117(7) 0.257(10) -0.002(7) -0.078(8) -0.114(7)
C16 0.072(5) 0.054(4) 0.047(4) -0.016(3) 0.005(3) -0.028(4)
C17 0.088(5) 0.054(4) 0.037(4) -0.018(3) 0.020(3) -0.034(4)
C18 0.084(5) 0.081(5) 0.059(4) -0.028(4) 0.030(4) -0.046(4)
C19 0.086(6) 0.120(6) 0.095(6) -0.030(5) 0.022(4) -0.045(5)
C20 0.104(6) 0.120(6) 0.084(5) -0.044(4) 0.025(4) -0.072(5)
C21 0.100(6) 0.116(6) 0.085(5) -0.032(4) 0.039(4) -0.063(5)
C22 0.101(6) 0.060(4) 0.053(5) -0.021(3) 0.026(4) -0.037(4)
C23 0.108(7) 0.065(5) 0.039(4) -0.007(3) -0.001(4) -0.032(5)
C24 0.173(9) 0.099(6) 0.040(4) 0.000(4) -0.008(5) -0.064(7)
C25 0.335(12) 0.200(10) 0.131(8) 0.022(7) -0.082(9) -0.152(9)
C26 0.237(9) 0.219(9) 0.124(7) -0.078(6) -0.072(6) -0.004(7)
C27 0.205(11) 0.315(13) 0.092(8) -0.025(8) -0.046(8) 0.012(10)
C28 0.095(6) 0.066(5) 0.048(4) -0.014(3) -0.004(4) -0.028(4)
C29 0.081(5) 0.054(4) 0.043(4) -0.011(3) 0.008(3) -0.031(4)
C30 0.073(5) 0.052(4) 0.042(4) 0.000(3) -0.016(3) -0.029(3)
C31 0.038(4) 0.048(4) 0.054(4) -0.018(3) -0.005(3) -0.011(3)
C32 0.053(4) 0.060(4) 0.056(4) -0.014(3) -0.009(3) -0.017(4)
C33 0.048(4) 0.059(4) 0.061(4) -0.015(3) -0.014(3) -0.009(3)
C34 0.069(5) 0.081(5) 0.140(7) -0.025(5) -0.054(5) 0.004(4)
C35 0.106(6) 0.131(7) 0.175(8) -0.041(6) -0.093(6) -0.003(5)
C36 0.108(8) 0.229(9) 0.203(9) -0.054(8) -0.063(7) 0.014(7)
C37 0.153(6) 0.144(7) 0.209(7) 0.016(6) -0.097(6) -0.040(6)
C38 0.053(4) 0.046(4) 0.077(5) -0.016(3) -0.008(4) -0.004(3)
C39 0.044(4) 0.041(3) 0.057(4) -0.014(3) -0.004(3) -0.010(3)
C40 0.059(4) 0.057(4) 0.075(4) -0.036(3) -0.004(3) -0.014(3)
C41 0.084(5) 0.072(5) 0.113(6) -0.058(4) -0.014(4) -0.009(4)
C42 0.074(5) 0.080(5) 0.091(5) -0.047(4) 0.003(4) -0.033(4)
C43 0.091(5) 0.093(5) 0.081(5) -0.051(4) 0.008(4) -0.029(4)
C44 0.040(4) 0.041(3) 0.043(3) -0.011(3) -0.002(3) -0.014(3)
C45 0.044(4) 0.048(4) 0.046(4) -0.017(3) -0.011(3) -0.017(3)
C46 0.050(4) 0.049(4) 0.048(4) -0.003(3) -0.005(3) -0.016(3)
C47 0.040(4) 0.058(4) 0.053(4) -0.018(3) -0.006(3) -0.015(3)
C48 0.045(4) 0.074(5) 0.069(4) -0.011(4) -0.004(3) -0.031(4)
C49 0.050(5) 0.076(5) 0.081(5) -0.021(4) -0.004(4) -0.018(4)
C50 0.068(6) 0.177(9) 0.189(9) -0.064(7) 0.003(6) -0.074(6)
C51 0.103(7) 0.189(9) 0.219(10) -0.006(8) 0.018(7) -0.092(7)
C52 0.139(8) 0.288(11) 0.247(10) -0.099(9) 0.021(8) -0.133(8)
C53 0.127(7) 0.197(8) 0.249(8) -0.016(6) 0.020(6) -0.068(6)
C54 0.043(4) 0.091(6) 0.093(6) -0.034(5) -0.022(4) -0.011(4)
C55 0.051(4) 0.061(4) 0.070(5) -0.018(3) -0.013(3) -0.012(4)
C56 0.039(4) 0.055(4) 0.054(4) -0.017(3) -0.003(3) -0.017(3)
C57 0.076(5) 0.071(5) 0.109(6) -0.002(5) -0.039(5) -0.010(4)
C58 0.090(6) 0.089(5) 0.140(7) 0.002(5) -0.057(5) 0.000(5)
C59 0.113(7) 0.077(5) 0.179(8) -0.025(5) -0.048(6) -0.021(5)
C60 0.108(7) 0.099(6) 0.122(7) 0.029(5) -0.033(6) -0.013(5)
C61 0.075(5) 0.083(5) 0.045(4) -0.017(3) -0.007(4) -0.031(4)
C62 0.074(5) 0.085(5) 0.048(4) -0.028(4) -0.007(4) -0.028(4)
C63 0.088(6) 0.129(7) 0.072(6) -0.030(5) -0.024(5) -0.041(6)
C64 0.096(7) 0.128(7) 0.061(4) -0.044(5) 0.004(5) -0.038(6)
C65 0.151(5) 0.157(5) 0.089(4) -0.050(4) -0.036(4) -0.038(4)
C66 0.231(10) 0.247(10) 0.098(6) -0.076(6) -0.049(7) -0.088(8)
C67 0.254(11) 0.311(11) 0.103(7) -0.114(7) -0.045(7) -0.033(9)
C68 0.299(11) 0.239(10) 0.091(7) -0.044(7) -0.070(7) -0.087(9)
C69 0.087(6) 0.108(6) 0.055(5) -0.045(4) 0.012(4) -0.043(5)
C70 0.079(5) 0.077(5) 0.048(4) -0.025(3) 0.004(4) -0.037(4)
C71 0.070(5) 0.090(5) 0.052(4) -0.035(4) 0.008(3) -0.026(4)
C72 0.083(5) 0.127(6) 0.079(5) -0.052(4) 0.018(4) -0.023(5)
C73 0.077(5) 0.120(6) 0.090(5) -0.057(4) -0.002(4) -0.029(5)
C74 0.082(5) 0.107(6) 0.096(6) -0.044(5) 0.008(4) -0.014(5)
C75 0.065(5) 0.062(4) 0.045(4) -0.024(3) -0.002(3) -0.025(4)
C76 0.038(3) 0.045(3) 0.041(3) -0.018(3) -0.003(3) -0.009(3)
C77 0.040(3) 0.040(3) 0.039(3) -0.008(3) 0.000(3) -0.013(3)
C78 0.048(4) 0.052(4) 0.049(4) -0.011(3) -0.006(3) -0.015(3)
C79 0.052(4) 0.042(4) 0.044(4) -0.008(3) -0.006(3) -0.006(3)
C80 0.068(5) 0.072(5) 0.062(4) -0.008(4) -0.030(4) 0.001(4)
C81 0.187(8) 0.119(7) 0.120(7) -0.030(5) -0.109(6) 0.020(6)
C82 0.087(6) 0.139(7) 0.117(7) -0.006(6) -0.035(5) 0.019(6)
C83 0.117(7) 0.119(7) 0.121(7) 0.045(5) -0.051(6) -0.024(5)
C84 0.059(4) 0.034(3) 0.056(4) -0.003(3) -0.007(3) -0.003(3)
C85 0.054(4) 0.032(3) 0.055(4) -0.011(3) -0.003(3) -0.009(3)
C86 0.077(5) 0.044(4) 0.072(4) -0.013(3) -0.018(4) -0.025(3)
C87 0.111(6) 0.048(4) 0.113(6) -0.009(4) -0.037(5) -0.028(4)
C88 0.107(6) 0.070(4) 0.088(5) -0.039(4) -0.018(4) -0.026(4)
C89 0.086(5) 0.067(4) 0.101(5) -0.016(4) -0.019(4) -0.040(4)
C90 0.036(3) 0.042(3) 0.049(4) -0.014(3) 0.002(3) -0.011(3)
C91 0.157(9) 0.073(5) 0.082(6) -0.045(4) 0.005(5) -0.033(6)
C92 0.047(4) 0.080(5) 0.068(5) -0.020(4) 0.008(3) -0.013(4)
C93 0.067(6) 0.115(7) 0.107(7) -0.039(5) 0.041(5) -0.039(5)
C95 0.050(5) 0.050(4) 0.141(7) -0.025(4) -0.024(4) -0.003(4)
C96 0.073(5) 0.112(6) 0.092(6) -0.074(5) 0.030(4) -0.051(5)

loop_
_atom_type_symbol
_atom_type_description
_atom_type_scat_dispersion_real
_atom_type_scat_dispersion_imag
_atom_type_scat_source
C C 0.0033 0.0016 'International Tables Vol C Tables 4.2.6.8 and 6.1.1.4'
H H 0.0000 0.0000 'International Tables Vol C Tables 4.2.6.8 and 6.1.1.4'
N N 0.0061 0.0033 'International Tables Vol C Tables 4.2.6.8 and 6.1.1.4'
O O 0.0106 0.0060 'International Tables Vol C Tables 4.2.6.8 and 6.1.1.4'
Fe Fe 0.3463 0.8444 'International Tables Vol C Tables 4.2.6.8 and 6.1.1.4'
Tb Tb -0.1723 4.1537 'International Tables Vol C Tables 4.2.6.8 and 6.1.1.4'

loop_
_geom_angle_atom_site_label_1
_geom_angle_atom_site_label_2
_geom_angle_atom_site_label_3
_geom_angle
O19 Tb1 O18 115.91(14)
O19 Tb1 O12 136.19(12)
O18 Tb1 O12 86.40(13)
O19 Tb1 O14 69.04(12)
O18 Tb1 O14 154.27(12)
O12 Tb1 O14 75.65(11)
O19 Tb1 O4 87.85(13)
O18 Tb1 O4 136.41(12)
O12 Tb1 O4 101.30(12)
O14 Tb1 O4 66.51(11)
O19 Tb1 O13 155.44(12)
O18 Tb1 O13 68.96(12)
O12 Tb1 O13 66.00(11)
O14 Tb1 O13 117.95(12)
O4 Tb1 O13 75.29(12)
O19 Tb1 O20 76.67(14)
O18 Tb1 O20 77.35(13)
O12 Tb1 O20 72.12(13)
O14 Tb1 O20 79.64(12)
O4 Tb1 O20 145.99(13)
O13 Tb1 O20 126.83(12)
O19 Tb1 O21 77.66(14)
O18 Tb1 O21 74.33(14)
O12 Tb1 O21 146.15(13)
O14 Tb1 O21 129.98(13)
O4 Tb1 O21 76.24(14)
O13 Tb1 O21 81.02(13)
O20 Tb1 O21 127.78(15)
O19 Tb1 Fe4 33.85(9)
O18 Tb1 Fe4 143.45(9)
O12 Tb1 Fe4 107.09(8)
O14 Tb1 Fe4 35.20(8)
O4 Tb1 Fe4 75.34(9)
O13 Tb1 Fe4 147.60(8)
O20 Tb1 Fe4 75.05(10)
O21 Tb1 Fe4 104.86(11)
O19 Tb1 Fe1 143.69(9)
O18 Tb1 Fe1 33.67(9)
O12 Tb1 Fe1 74.38(8)
O14 Tb1 Fe1 147.24(8)
O4 Tb1 Fe1 107.00(9)
O13 Tb1 Fe1 35.30(8)
O20 Tb1 Fe1 103.20(10)
O21 Tb1 Fe1 74.24(11)
Fe4 Tb1 Fe1 177.05(2)
O19 Tb1 Fe6 155.18(10)
O18 Tb1 Fe6 88.55(10)
O12 Tb1 Fe6 35.02(8)
O14 Tb1 Fe6 87.14(8)
O4 Tb1 Fe6 75.89(9)
O13 Tb1 Fe6 35.74(8)
O20 Tb1 Fe6 106.69(10)
O21 Tb1 Fe6 115.37(11)
Fe4 Tb1 Fe6 122.11(2)
Fe1 Tb1 Fe6 60.56(2)
O19 Tb1 Fe3 89.05(10)
O18 Tb1 Fe3 154.91(10)
O12 Tb1 Fe3 76.18(8)
O14 Tb1 Fe3 35.67(8)
O4 Tb1 Fe3 35.37(8)
O13 Tb1 Fe3 87.31(8)
O20 Tb1 Fe3 113.19(10)
O21 Tb1 Fe3 111.00(11)
Fe4 Tb1 Fe3 60.64(2)
Fe1 Tb1 Fe3 122.31(2)
Fe6 Tb1 Fe3 66.817(19)
O6 Fe1 O18 112.69(16)
O6 Fe1 O1 95.67(15)
O18 Fe1 O1 93.97(16)
O6 Fe1 O13 95.34(14)
O18 Fe1 O13 85.82(15)
O1 Fe1 O13 168.14(15)
O6 Fe1 N1 111.08(19)
O18 Fe1 N1 136.09(19)
O1 Fe1 N1 85.08(17)
O13 Fe1 N1 86.87(17)
O6 Fe1 Tb1 110.31(11)
O18 Fe1 Tb1 41.54(11)
O1 Fe1 Tb1 134.08(12)
O13 Fe1 Tb1 44.29(10)
N1 Fe1 Tb1 117.17(14)
O2 Fe2 O3 90.69(17)
O2 Fe2 O16 113.61(19)
O3 Fe2 O16 100.30(17)
O2 Fe2 O13 92.59(16)
O3 Fe2 O13 174.93(16)
O16 Fe2 O13 81.91(15)
O2 Fe2 N2 127.7(2)
O3 Fe2 N2 84.91(18)
O16 Fe2 N2 118.45(17)
O13 Fe2 N2 90.03(16)
O2 Fe2 Fe6 121.00(13)
O3 Fe2 Fe6 136.67(13)
O16 Fe2 Fe6 42.36(10)
O13 Fe2 Fe6 43.55(10)
N2 Fe2 Fe6 95.36(12)
O9 Fe3 O15 89.87(16)
O9 Fe3 O17 100.61(16)
O15 Fe3 O17 91.13(15)
O9 Fe3 O4 103.98(16)
O15 Fe3 O4 85.26(14)
O17 Fe3 O4 155.13(15)
O9 Fe3 O14 170.48(15)
O15 Fe3 O14 99.36(14)
O17 Fe3 O14 77.06(14)
O4 Fe3 O14 79.27(14)
O9 Fe3 N5 84.59(18)
O15 Fe3 N5 172.45(17)
O17 Fe3 N5 94.92(17)
O4 Fe3 N5 91.10(17)
O14 Fe3 N5 86.41(17)
O9 Fe3 Tb1 143.96(12)
O15 Fe3 Tb1 76.47(11)
O17 Fe3 Tb1 112.67(10)
O4 Fe3 Tb1 42.61(10)
O14 Fe3 Tb1 42.43(9)
N5 Fe3 Tb1 105.20(15)
O10 Fe4 O7 93.07(18)
O10 Fe4 O19 117.53(18)
O7 Fe4 O19 94.51(17)
O10 Fe4 O14 94.63(16)
O7 Fe4 O14 171.28(16)
O19 Fe4 O14 85.54(15)
O10 Fe4 N4 114.58(19)
O7 Fe4 N4 85.13(17)
O19 Fe4 N4 127.83(18)
O14 Fe4 N4 87.95(16)
O10 Fe4 Tb1 112.74(13)
O7 Fe4 Tb1 135.15(13)
O19 Fe4 Tb1 41.41(11)
O14 Fe4 Tb1 44.14(10)
N4 Fe4 Tb1 113.30(13)
O8 Fe5 O11 90.48(15)
O8 Fe5 O17 116.83(17)
O11 Fe5 O17 102.15(16)
O8 Fe5 O14 92.00(15)
O11 Fe5 O14 175.07(15)
O17 Fe5 O14 80.50(15)
O8 Fe5 N6 125.75(18)
O11 Fe5 N6 84.55(16)
O17 Fe5 N6 117.01(17)
O14 Fe5 N6 90.54(15)
O5 Fe6 O16 98.64(16)
O5 Fe6 O15 90.05(15)
O16 Fe6 O15 90.60(15)
O5 Fe6 O12 104.83(15)
O16 Fe6 O12 156.33(15)
O15 Fe6 O12 86.38(14)
O5 Fe6 O13 170.26(15)
O16 Fe6 O13 78.31(15)
O15 Fe6 O13 99.19(14)
O12 Fe6 O13 79.02(14)
O5 Fe6 N3 83.93(16)
O16 Fe6 N3 94.89(15)
O15 Fe6 N3 172.39(16)
O12 Fe6 N3 90.65(15)
O13 Fe6 N3 87.10(16)
O5 Fe6 Fe2 137.73(12)
O16 Fe6 Fe2 40.22(11)
O15 Fe6 Fe2 82.90(10)
O12 Fe6 Fe2 116.16(10)
O13 Fe6 Fe2 41.85(10)
N3 Fe6 Fe2 104.69(12)
O5 Fe6 Tb1 144.18(11)
O16 Fe6 Tb1 114.30(11)
O15 Fe6 Tb1 76.52(11)
O12 Fe6 Tb1 42.25(9)
O13 Fe6 Tb1 42.85(10)
N3 Fe6 Tb1 105.82(13)
Fe2 Fe6 Tb1 74.13(2)
C7 N1 O2 113.0(5)
C7 N1 Fe1 125.0(4)
O2 N1 Fe1 121.5(3)
C30 N2 O4 112.9(5)
C30 N2 Fe2 127.0(4)
O4 N2 Fe2 120.0(3)
C45 N3 O6 114.5(4)
C45 N3 Fe6 126.2(4)
O6 N3 Fe6 119.3(3)
C46 N4 O8 112.9(4)
C46 N4 Fe4 126.7(4)
O8 N4 Fe4 120.3(3)
C61 N5 O10 110.4(5)
C61 N5 Fe3 128.8(5)
O10 N5 Fe3 120.8(3)
C76 N6 O12 112.9(4)
C76 N6 Fe5 127.4(4)
O12 N6 Fe5 119.7(3)
C1 O1 Fe1 134.7(4)
N1 O2 Fe2 118.3(3)
C16 O3 Fe2 136.8(4)
N2 O4 Fe3 116.4(3)
N2 O4 Tb1 122.9(3)
Fe3 O4 Tb1 102.02(14)
C44 O5 Fe6 138.0(3)
N3 O6 Fe1 119.8(3)
C56 O7 Fe4 138.0(4)
N4 O8 Fe5 120.5(3)
C75 O9 Fe3 139.0(4)
N5 O10 Fe4 120.1(3)
C90 O11 Fe5 138.6(3)
N6 O12 Fe6 114.1(3)
N6 O12 Tb1 124.0(3)
Fe6 O12 Tb1 102.73(13)
Fe1 O13 Fe2 118.30(17)
Fe1 O13 Fe6 116.91(16)
Fe2 O13 Fe6 94.60(15)
Fe1 O13 Tb1 100.41(14)
Fe2 O13 Tb1 124.84(16)
Fe6 O13 Tb1 101.41(13)
Fe4 O14 Fe5 117.40(16)
Fe4 O14 Fe3 117.27(16)
Fe5 O14 Fe3 95.78(15)
Fe4 O14 Tb1 100.66(14)
Fe5 O14 Tb1 123.78(15)
Fe3 O14 Tb1 101.90(13)
Fe3 O15 Fe6 140.2(2)
C92 O16 Fe2 129.4(3)
C92 O16 Fe6 127.6(4)
Fe2 O16 Fe6 97.42(17)
C91 O17 Fe5 131.7(4)
C91 O17 Fe3 126.8(4)
Fe5 O17 Fe3 98.71(16)
C96 O18 Fe1 128.7(4)
C96 O18 Tb1 126.3(3)
Fe1 O18 Tb1 104.78(16)
C95 O19 Fe4 127.9(4)
C95 O19 Tb1 126.7(4)
Fe4 O19 Tb1 104.74(16)
C93 O20 Tb1 137.1(4)
O1 C1 C6 119.8(5)
O1 C1 C2 121.9(5)
C6 C1 C2 118.2(5)
C3 C2 C1 117.9(6)
C3 C2 C8 120.8(5)
C1 C2 C8 121.3(5)
C2 C3 C4 124.5(6)
C5 C4 C3 116.1(6)
C5 C4 C12 122.3(7)
C3 C4 C12 121.5(7)
C4 C5 C6 122.7(7)
C1 C6 C5 120.5(6)
C1 C6 C7 122.3(5)
C5 C6 C7 116.9(6)
N1 C7 C6 126.3(6)
C2 C8 C9 112.2(5)
C2 C8 C10 108.5(5)
C9 C8 C10 109.0(5)
C2 C8 C11 112.8(5)
C9 C8 C11 107.0(5)
C10 C8 C11 107.2(6)
C15 C12 C13 107.5(9)
C15 C12 C14 106.0(9)
C13 C12 C14 103.7(9)
C15 C12 C4 112.0(8)
C13 C12 C4 113.4(8)
C14 C12 C4 113.6(7)
O3 C16 C29 120.1(5)
O3 C16 C17 120.1(6)
C29 C16 C17 119.7(6)
C22 C17 C16 116.3(7)
C22 C17 C18 122.0(6)
C16 C17 C18 121.7(6)
C19 C18 C17 108.9(6)
C19 C18 C20 110.1(7)
C17 C18 C20 111.0(6)
C19 C18 C21 107.0(6)
C17 C18 C21 112.3(6)
C20 C18 C21 107.4(6)
C23 C22 C17 126.0(6)
C22 C23 C28 116.4(6)
C22 C23 C24 121.9(7)
C28 C23 C24 121.6(8)
C25 C24 C26 115.9(11)
C25 C24 C27 100.9(10)
C26 C24 C27 99.9(10)
C25 C24 C23 114.1(8)
C26 C24 C23 110.0(8)
C27 C24 C23 115.0(8)
C23 C28 C29 121.5(7)
C16 C29 C28 120.2(6)
C16 C29 C30 122.5(6)
C28 C29 C30 117.2(6)
N2 C30 C29 126.3(6)
C32 C31 C44 120.2(6)
C32 C31 C45 117.9(5)
C44 C31 C45 121.9(5)
C33 C32 C31 122.1(6)
C32 C33 C38 116.7(6)
C32 C33 C34 121.7(6)
C38 C33 C34 121.6(7)
C37 C34 C35 114.1(9)
C37 C34 C33 114.7(8)
C35 C34 C33 114.2(7)
C37 C34 C36 108.8(9)
C35 C34 C36 99.0(8)
C33 C34 C36 104.1(7)
C33 C38 C39 126.0(6)
C38 C39 C44 116.6(6)
C38 C39 C40 121.8(6)
C44 C39 C40 121.7(5)
C39 C40 C41 112.3(5)
C39 C40 C42 110.8(5)
C41 C40 C42 107.0(5)
C39 C40 C43 110.3(5)
C41 C40 C43 107.9(6)
C42 C40 C43 108.4(5)
O5 C44 C31 120.7(5)
O5 C44 C39 121.0(5)
C31 C44 C39 118.3(5)
N3 C45 C31 127.4(5)
N4 C46 C47 127.7(5)
C48 C47 C56 121.1(6)
C48 C47 C46 117.5(6)
C56 C47 C46 121.5(5)
C49 C48 C47 122.6(6)
C48 C49 C54 116.0(6)
C48 C49 C50 122.5(8)
C54 C49 C50 121.5(8)
C53 C50 C52 111.4(11)
C53 C50 C49 116.2(10)
C52 C50 C49 107.8(10)
C53 C50 C51 103.8(11)
C52 C50 C51 102.6(11)
C49 C50 C51 114.2(8)
C49 C54 C55 124.9(6)
C54 C55 C56 118.2(6)
C54 C55 C57 120.4(6)
C56 C55 C57 121.4(6)
O7 C56 C47 119.9(5)
O7 C56 C55 123.0(5)
C47 C56 C55 117.1(5)
C60 C57 C59 110.1(8)
C60 C57 C58 109.0(7)
C59 C57 C58 107.0(7)
C60 C57 C55 109.8(7)
C59 C57 C55 108.3(7)
C58 C57 C55 112.4(7)
N5 C61 C62 123.8(6)
C75 C62 C63 120.0(7)
C75 C62 C61 123.2(6)
C63 C62 C61 116.8(7)
C64 C63 C62 122.4(8)
C63 C64 C69 117.2(7)
C63 C64 C65 119.2(9)
C69 C64 C65 123.5(8)
C68 C65 C67 109.4(11)
C68 C65 C64 109.2(9)
C67 C65 C64 112.3(9)
C68 C65 C66 107.4(10)
C67 C65 C66 104.8(10)
C64 C65 C66 113.5(9)
C70 C69 C64 125.1(7)
C69 C70 C75 117.4(6)
C69 C70 C71 122.1(6)
C75 C70 C71 120.6(6)
C74 C71 C73 109.7(6)
C74 C71 C70 111.3(6)
C73 C71 C70 109.9(6)
C74 C71 C72 107.0(6)
C73 C71 C72 106.6(6)
C70 C71 C72 112.2(6)
O9 C75 C62 120.4(6)
O9 C75 C70 121.6(6)
C62 C75 C70 117.9(6)
N6 C76 C77 127.5(5)
C78 C77 C90 121.6(5)
C78 C77 C76 117.4(5)
C90 C77 C76 120.7(5)
C79 C78 C77 122.2(5)
C78 C79 C84 116.5(5)
C78 C79 C80 122.5(6)
C84 C79 C80 120.7(5)
C81 C80 C82 109.5(8)
C81 C80 C79 111.4(6)
C82 C80 C79 108.3(6)
C81 C80 C83 108.7(7)
C82 C80 C83 106.3(7)
C79 C80 C83 112.5(6)
C85 C84 C79 124.4(5)
C84 C85 C90 118.5(5)
C84 C85 C86 121.0(5)
C90 C85 C86 120.5(5)
C88 C86 C85 109.6(5)
C88 C86 C87 108.7(6)
C85 C86 C87 112.9(5)
C88 C86 C89 110.1(6)
C85 C86 C89 110.0(5)
C87 C86 C89 105.4(6)
O11 C90 C77 121.1(5)
O11 C90 C85 122.2(5)
C77 C90 C85 116.7(5)

loop_
_geom_bond_atom_site_label_1
_geom_bond_atom_site_label_2
_geom_bond_distance
Tb1 O19 2.292(4)
Tb1 O18 2.304(4)
Tb1 O12 2.370(3)
Tb1 O14 2.374(3)
Tb1 O4 2.383(4)
Tb1 O13 2.385(4)
Tb1 O20 2.449(4)
Tb1 O21 2.463(4)
Tb1 Fe4 3.3504(9)
Tb1 Fe1 3.3589(8)
Tb1 Fe6 3.4375(9)
Tb1 Fe3 3.4433(9)
Fe1 O6 1.916(4)
Fe1 O18 1.926(4)
Fe1 O1 1.928(4)
Fe1 O13 1.973(3)
Fe1 N1 2.060(4)
Fe2 O2 1.887(4)
Fe2 O3 1.895(4)
Fe2 O16 1.929(4)
Fe2 O13 1.983(3)
Fe2 N2 2.087(5)
Fe2 Fe6 2.9630(11)
Fe3 O9 1.895(4)
Fe3 O15 2.010(3)
Fe3 O17 2.024(4)
Fe3 O4 2.038(4)
Fe3 O14 2.052(3)
Fe3 N5 2.120(5)
Fe4 O10 1.897(4)
Fe4 O7 1.922(4)
Fe4 O19 1.930(4)
Fe4 O14 1.965(3)
Fe4 N4 2.065(4)
Fe5 O8 1.893(4)
Fe5 O11 1.908(3)
Fe5 O17 1.933(4)
Fe5 O14 1.996(3)
Fe5 N6 2.081(4)
Fe6 O5 1.899(4)
Fe6 O16 2.013(3)
Fe6 O15 2.019(3)
Fe6 O12 2.022(3)
Fe6 O13 2.048(3)
Fe6 N3 2.152(4)
N1 C7 1.291(7)
N1 O2 1.386(6)
N2 C30 1.284(6)
N2 O4 1.412(5)
N3 C45 1.272(6)
N3 O6 1.395(5)
N4 C46 1.283(7)
N4 O8 1.370(5)
N5 C61 1.292(7)
N5 O10 1.389(6)
N6 C76 1.295(6)
N6 O12 1.408(5)
O1 C1 1.321(6)
O3 C16 1.323(7)
O5 C44 1.308(6)
O7 C56 1.298(6)
O9 C75 1.312(6)
O11 C90 1.310(6)
O16 C92 1.418(7)
O17 C91 1.401(7)
O18 C96 1.425(7)
O19 C95 1.435(7)
O20 C93 1.428(7)
C1 C6 1.398(8)
C1 C2 1.415(8)
C2 C3 1.384(8)
C2 C8 1.533(8)
C3 C4 1.402(9)
C4 C5 1.351(8)
C4 C12 1.522(9)
C5 C6 1.402(8)
C6 C7 1.460(8)
C8 C9 1.534(8)
C8 C10 1.543(8)
C8 C11 1.544(8)
C12 C15 1.426(12)
C12 C13 1.466(14)
C12 C14 1.501(12)
C16 C29 1.394(8)
C16 C17 1.417(8)
C17 C22 1.390(9)
C17 C18 1.514(9)
C18 C19 1.504(10)
C18 C20 1.516(9)
C18 C21 1.558(8)
C22 C23 1.372(9)
C23 C28 1.380(9)
C23 C24 1.504(9)
C24 C25 1.404(12)
C24 C26 1.427(13)
C24 C27 1.485(15)
C28 C29 1.406(8)
C29 C30 1.442(8)
C31 C32 1.392(7)
C31 C44 1.424(7)
C31 C45 1.424(7)
C32 C33 1.368(8)
C33 C38 1.374(8)
C33 C34 1.545(9)
C34 C37 1.374(11)
C34 C35 1.483(11)
C34 C36 1.622(14)
C38 C39 1.383(8)
C39 C44 1.432(7)
C39 C40 1.518(8)
C40 C41 1.530(8)
C40 C42 1.537(8)
C40 C43 1.544(9)
C46 C47 1.449(8)
C47 C48 1.408(8)
C47 C56 1.412(7)
C48 C49 1.362(8)
C49 C54 1.396(9)
C49 C50 1.507(10)
C50 C53 1.410(15)
C50 C52 1.472(15)
C50 C51 1.514(14)
C54 C55 1.395(9)
C55 C56 1.430(8)
C55 C57 1.550(9)
C57 C60 1.468(12)
C57 C59 1.531(11)
C57 C58 1.536(10)
C61 C62 1.465(9)
C62 C75 1.419(8)
C62 C63 1.417(9)
C63 C64 1.361(10)
C64 C69 1.383(10)
C64 C65 1.535(11)
C65 C68 1.418(14)
C65 C67 1.451(15)
C65 C66 1.520(14)
C69 C70 1.392(8)
C70 C75 1.447(9)
C70 C71 1.527(9)
C71 C74 1.514(9)
C71 C73 1.515(9)
C71 C72 1.553(9)
C76 C77 1.435(7)
C77 C78 1.398(7)
C77 C90 1.413(7)
C78 C79 1.353(7)
C79 C84 1.403(8)
C79 C80 1.532(8)
C80 C81 1.470(10)
C80 C82 1.489(11)
C80 C83 1.531(10)
C84 C85 1.384(7)
C85 C90 1.427(7)
C85 C86 1.536(8)
C86 C88 1.527(9)
C86 C87 1.544(8)
C86 C89 1.555(9)

loop_
_geom_hbond_atom_site_label_D
_geom_hbond_atom_site_label_H
_geom_hbond_atom_site_label_A
_geom_hbond_distance_DH
_geom_hbond_distance_HA
_geom_hbond_distance_DA
_geom_hbond_angle_DHA
C96 H96C O20 0.96 2.52 3.165(8) 124.6
C96 H96B O1 0.96 2.58 3.066(8) 111.5
C95 H95B O21 0.96 2.62 3.182(8) 117.8
C93 H93C O19 0.96 2.64 3.241(9) 121.0
O21 H21F O4 0.85 2.53 2.992(6) 115.3
O21 H21F N2 0.85 2.58 3.271(7) 139.2
O21 H21E O19 0.85 2.54 2.984(6) 113.3
O20 H20D N6 0.85 2.50 3.119(6) 130.6
O20 H20D N6 0.85 2.50 3.119(6) 130.6
O21 H21E O19 0.85 2.54 2.984(6) 113.3
O21 H21F N2 0.85 2.58 3.271(7) 139.2
O21 H21F O4 0.85 2.53 2.992(6) 115.3
C93 H93C O19 0.96 2.64 3.241(9) 121.0
C95 H95B O21 0.96 2.62 3.182(8) 117.8
C96 H96B O1 0.96 2.58 3.066(8) 111.5
C96 H96C O20 0.96 2.52 3.165(8) 124.6

loop_
_geom_torsion_atom_site_label_1
_geom_torsion_atom_site_label_2
_geom_torsion_atom_site_label_3
_geom_torsion_atom_site_label_4
_geom_torsion
C7 N1 O2 Fe2 155.6(4)
Fe1 N1 O2 Fe2 -17.0(6)
O3 Fe2 O2 N1 -168.0(4)
O16 Fe2 O2 N1 -66.4(5)
O13 Fe2 O2 N1 15.9(4)
N2 Fe2 O2 N1 107.9(4)
Fe6 Fe2 O2 N1 -19.1(5)
O2 Fe2 O3 C16 -109.1(6)
O16 Fe2 O3 C16 136.8(5)
N2 Fe2 O3 C16 18.7(6)
Fe6 Fe2 O3 C16 111.1(5)
C30 N2 O4 Fe3 80.1(5)
Fe2 N2 O4 Fe3 -97.5(3)
C30 N2 O4 Tb1 -153.1(4)
Fe2 N2 O4 Tb1 29.2(5)
O16 Fe6 O5 C44 77.6(5)
O15 Fe6 O5 C44 168.2(5)
O12 Fe6 O5 C44 -105.5(5)
N3 Fe6 O5 C44 -16.4(5)
Fe2 Fe6 O5 C44 88.8(5)
Tb1 Fe6 O5 C44 -125.2(5)
C45 N3 O6 Fe1 167.7(4)
Fe6 N3 O6 Fe1 -12.5(5)
C46 N4 O8 Fe5 169.5(4)
Fe4 N4 O8 Fe5 -7.7(5)
O11 Fe5 O8 N4 -171.9(4)
O17 Fe5 O8 N4 -68.0(4)
O14 Fe5 O8 N4 12.3(4)
N6 Fe5 O8 N4 104.5(4)
O15 Fe3 O9 C75 -179.6(6)
O17 Fe3 O9 C75 89.3(6)
O4 Fe3 O9 C75 -94.5(6)
N5 Fe3 O9 C75 -4.7(6)
Tb1 Fe3 O9 C75 -113.3(5)
C61 N5 O10 Fe4 -179.6(4)
Fe3 N5 O10 Fe4 -0.9(5)
O7 Fe4 O10 N5 179.4(4)
O19 Fe4 O10 N5 82.7(4)
O14 Fe4 O10 N5 -4.7(4)
N4 Fe4 O10 N5 -94.6(4)
Tb1 Fe4 O10 N5 37.0(4)
C76 N6 O12 Fe6 76.4(4)
Fe5 N6 O12 Fe6 -100.9(3)
C76 N6 O12 Tb1 -157.2(3)
Fe5 N6 O12 Tb1 25.5(4)
Fe1 O1 C1 C6 17.0(8)
Fe1 O1 C1 C2 -166.1(4)
O1 C1 C2 C3 178.8(5)
C6 C1 C2 C3 -4.2(8)
O1 C1 C2 C8 -3.4(9)
C6 C1 C2 C8 173.6(5)
C1 C2 C3 C4 2.5(9)
C8 C2 C3 C4 -175.3(6)
C2 C3 C4 C5 0.5(10)
C2 C3 C4 C12 177.3(7)
C3 C4 C5 C6 -1.6(10)
C12 C4 C5 C6 -178.4(7)
O1 C1 C6 C5 -179.7(6)
C2 C1 C6 C5 3.3(9)
O1 C1 C6 C7 6.4(9)
C2 C1 C6 C7 -170.6(6)
C4 C5 C6 C1 -0.3(10)
C4 C5 C6 C7 173.9(6)
O2 N1 C7 C6 172.7(6)
Fe1 N1 C7 C6 -15.0(10)
C1 C6 C7 N1 -5.7(11)
C5 C6 C7 N1 -179.8(6)
C3 C2 C8 C9 -127.6(6)
C1 C2 C8 C9 54.7(7)
C3 C2 C8 C10 111.8(6)
C1 C2 C8 C10 -65.9(7)
C3 C2 C8 C11 -6.7(8)
C1 C2 C8 C11 175.6(6)
C5 C4 C12 C15 90.6(11)
C3 C4 C12 C15 -86.0(10)
C5 C4 C12 C13 -31.3(13)
C3 C4 C12 C13 152.1(9)
C5 C4 C12 C14 -149.3(9)
C3 C4 C12 C14 34.0(12)
Fe2 O3 C16 C29 -18.7(9)
Fe2 O3 C16 C17 164.8(4)
O3 C16 C17 C22 177.1(6)
C29 C16 C17 C22 0.6(9)
O3 C16 C17 C18 -2.7(9)
C29 C16 C17 C18 -179.2(6)
C22 C17 C18 C19 -113.9(7)
C16 C17 C18 C19 66.0(8)
C22 C17 C18 C20 124.8(7)
C16 C17 C18 C20 -55.3(8)
C22 C17 C18 C21 4.5(9)
C16 C17 C18 C21 -175.7(6)
C16 C17 C22 C23 -1.2(10)
C18 C17 C22 C23 178.7(7)
C17 C22 C23 C28 0.7(11)
C17 C22 C23 C24 -176.9(7)
C22 C23 C24 C25 -44.7(14)
C28 C23 C24 C25 137.9(11)
C22 C23 C24 C26 87.6(11)
C28 C23 C24 C26 -89.9(12)
C22 C23 C24 C27 -160.6(10)
C28 C23 C24 C27 22.0(13)
C22 C23 C28 C29 0.4(10)
C24 C23 C28 C29 178.0(7)
O3 C16 C29 C28 -176.2(5)
C17 C16 C29 C28 0.3(9)
O3 C16 C29 C30 3.0(10)
C17 C16 C29 C30 179.5(6)
C23 C28 C29 C16 -0.9(10)
C23 C28 C29 C30 179.9(6)
O4 N2 C30 C29 -176.2(5)
Fe2 N2 C30 C29 1.2(9)
C16 C29 C30 N2 4.3(10)
C28 C29 C30 N2 -176.5(6)
C44 C31 C32 C33 1.8(9)
C45 C31 C32 C33 -178.0(6)
C31 C32 C33 C38 -4.5(9)
C31 C32 C33 C34 176.7(7)
C32 C33 C34 C37 127.0(10)
C38 C33 C34 C37 -51.7(13)
C32 C33 C34 C35 -7.4(12)
C38 C33 C34 C35 173.9(8)
C32 C33 C34 C36 -114.3(9)
C38 C33 C34 C36 67.0(10)
C32 C33 C38 C39 4.5(10)
C34 C33 C38 C39 -176.7(7)
C33 C38 C39 C44 -1.5(10)
C33 C38 C39 C40 179.1(6)
C38 C39 C40 C41 1.4(9)
C44 C39 C40 C41 -178.0(6)
C38 C39 C40 C42 121.0(6)
C44 C39 C40 C42 -58.3(8)
C38 C39 C40 C43 -119.0(7)
C44 C39 C40 C43 61.7(7)
Fe6 O5 C44 C31 14.7(8)
Fe6 O5 C44 C39 -166.1(4)
C32 C31 C44 O5 -179.4(5)
C45 C31 C44 O5 0.3(8)
C32 C31 C44 C39 1.3(8)
C45 C31 C44 C39 -178.9(5)
C38 C39 C44 O5 179.3(5)
C40 C39 C44 O5 -1.3(8)
C38 C39 C44 C31 -1.5(8)
C40 C39 C44 C31 177.9(5)
O6 N3 C45 C31 178.4(5)
Fe6 N3 C45 C31 -1.3(8)
C32 C31 C45 N3 174.2(6)
C44 C31 C45 N3 -5.6(9)
O8 N4 C46 C47 -179.1(5)
Fe4 N4 C46 C47 -2.1(9)
N4 C46 C47 C48 177.7(6)
N4 C46 C47 C56 -1.9(10)
C56 C47 C48 C49 0.4(10)
C46 C47 C48 C49 -179.2(6)
C47 C48 C49 C54 1.6(11)
C47 C48 C49 C50 -178.0(8)
C48 C49 C50 C53 150.7(11)
C54 C49 C50 C53 -28.8(16)
C48 C49 C50 C52 -83.4(13)
C54 C49 C50 C52 97.1(12)
C48 C49 C50 C51 29.9(15)
C54 C49 C50 C51 -149.6(10)
C48 C49 C54 C55 -1.1(11)
C50 C49 C54 C55 178.4(8)
C49 C54 C55 C56 -1.2(11)
C49 C54 C55 C57 179.6(7)
Fe4 O7 C56 C47 12.8(9)
Fe4 O7 C56 C55 -166.4(5)
C48 C47 C56 O7 178.1(6)
C46 C47 C56 O7 -2.4(9)
C48 C47 C56 C55 -2.7(9)
C46 C47 C56 C55 176.9(6)
C54 C55 C56 O7 -177.7(6)
C57 C55 C56 O7 1.4(10)
C54 C55 C56 C47 3.0(9)
C57 C55 C56 C47 -177.8(6)
C54 C55 C57 C60 -127.7(8)
C56 C55 C57 C60 53.2(10)
C54 C55 C57 C59 112.0(8)
C56 C55 C57 C59 -67.1(9)
C54 C55 C57 C58 -6.1(11)
C56 C55 C57 C58 174.8(7)
O10 N5 C61 C62 179.8(6)
Fe3 N5 C61 C62 1.2(9)
N5 C61 C62 C75 -1.6(11)
N5 C61 C62 C63 176.8(6)
C75 C62 C63 C64 -1.2(12)
C61 C62 C63 C64 -179.6(8)
C62 C63 C64 C69 1.2(13)
C62 C63 C64 C65 176.7(8)
C63 C64 C65 C68 73.3(13)
C69 C64 C65 C68 -111.6(12)
C63 C64 C65 C67 -165.2(11)
C69 C64 C65 C67 10.0(16)
C63 C64 C65 C66 -46.6(14)
C69 C64 C65 C66 128.6(11)
C63 C64 C69 C70 -2.2(13)
C65 C64 C69 C70 -177.4(8)
C64 C69 C70 C75 2.9(11)
C64 C69 C70 C71 -178.5(7)
C69 C70 C71 C74 -119.9(7)
C75 C70 C71 C74 58.7(8)
C69 C70 C71 C73 118.3(7)
C75 C70 C71 C73 -63.1(8)
C69 C70 C71 C72 -0.1(9)
C75 C70 C71 C72 178.5(6)
Fe3 O9 C75 C62 5.5(9)
Fe3 O9 C75 C70 -176.0(4)
C63 C62 C75 O9 -179.6(6)
C61 C62 C75 O9 -1.3(10)
C63 C62 C75 C70 1.8(9)
C61 C62 C75 C70 -179.9(6)
C69 C70 C75 O9 178.9(6)
C71 C70 C75 O9 0.2(9)
C69 C70 C75 C62 -2.6(9)
C71 C70 C75 C62 178.8(6)
O12 N6 C76 C77 -175.0(5)
Fe5 N6 C76 C77 2.1(8)
N6 C76 C77 C78 175.5(5)
N6 C76 C77 C90 1.3(9)
C90 C77 C78 C79 -2.1(9)
C76 C77 C78 C79 -176.2(5)
C77 C78 C79 C84 -0.2(9)
C77 C78 C79 C80 173.4(6)
C78 C79 C80 C81 30.0(10)
C84 C79 C80 C81 -156.6(7)
C78 C79 C80 C82 -90.5(8)
C84 C79 C80 C82 82.9(8)
C78 C79 C80 C83 152.3(7)
C84 C79 C80 C83 -34.3(10)
C78 C79 C84 C85 -0.4(9)
C80 C79 C84 C85 -174.1(6)
C79 C84 C85 C90 3.1(9)
C79 C84 C85 C86 -178.3(6)
C84 C85 C86 C88 -115.6(6)
C90 C85 C86 C88 62.9(8)
C84 C85 C86 C87 5.7(9)
C90 C85 C86 C87 -175.8(6)
C84 C85 C86 C89 123.2(6)
C90 C85 C86 C89 -58.3(7)
Fe5 O11 C90 C77 -2.5(9)
Fe5 O11 C90 C85 177.5(4)
C78 C77 C90 O11 -175.4(5)
C76 C77 C90 O11 -1.4(8)
C78 C77 C90 C85 4.6(8)
C76 C77 C90 C85 178.6(5)
C84 C85 C90 O11 175.0(5)
C86 C85 C90 O11 -3.6(9)
C84 C85 C90 C77 -5.0(8)
C86 C85 C90 C77 176.4(5)

loop_
_platon_squeeze_void_nr
_platon_squeeze_void_average_x
_platon_squeeze_void_average_y
_platon_squeeze_void_average_z
_platon_squeeze_void_volume
_platon_squeeze_void_count_electrons
_platon_squeeze_void_content
1 -0.011 0.004 0.000 1372 178 ' '
2 0.104 0.070 0.398 50 4 ' '
3 0.500 0.500 0.500 252 56 ' '
4 0.896 0.930 0.602 50 4 ' '
